data_7718125
loop_
_publ_author_name
'Quek, Timothy'
'Chumsaeng, Phongnarin'
'Phomphrai, Khamphee'

_publ_section_title
;
 Heteroleptic phenoxyimino tin(ii) bis(trimethylsilyl)amides for the
 synthesis of poly(diester-alt-ethers) from cyclohexene oxide and succinic
 anhydride
;
_journal_issue 12
_journal_name_full 'Dalton Transactions'
_journal_page_first 5143
_journal_page_last 5152
_journal_paper_doi 10.1039/D4DT03514C
_journal_volume 54
_journal_year 2025
_chemical_formula_moiety 'C33 H56 N2 O Si2 Sn'
_chemical_formula_sum 'C33 H56 N2 O Si2 Sn'
_chemical_formula_weight 671.66
_chemical_properties_physical Air-sensitive,Moisture-sensitive
_space_group_crystal_system monoclinic
_space_group_IT_number 14
_space_group_name_Hall '-P 2yn'
_space_group_name_H-M_alt 'P 1 21/n 1'
_atom_sites_solution_hydrogens geom
_atom_sites_solution_primary dual
_audit_creation_date 2021-05-21
_audit_creation_method
;
Olex2 1.3
(compiled 2020.11.12 svn.r5f609507 for OlexSys, GUI svn.r6272)
;
_audit_update_record
;
2024-08-21 deposited with the CCDC.	2025-02-24 downloaded from the CCDC.
;
_cell_angle_alpha 90
_cell_angle_beta 99.493(4)
_cell_angle_gamma 90
_cell_formula_units_Z 4
_cell_length_a 10.6210(13)
_cell_length_b 18.034(2)
_cell_length_c 18.943(2)
_cell_measurement_reflns_used 9277
_cell_measurement_temperature 100
_cell_measurement_theta_max 30.56
_cell_measurement_theta_min 2.35
_cell_volume 3578.6(7)
_computing_cell_refinement 'SAINT V8.40A (Bruker, 2019)'
_computing_data_reduction 'SAINT V8.40A (Bruker, 2019)'
_computing_molecular_graphics 'Olex2 1.3 (Dolomanov et al., 2009)'
_computing_publication_material 'Olex2 1.3 (Dolomanov et al., 2009)'
_computing_structure_refinement 'SHELXL 2018/3 (Sheldrick, 2015)'
_computing_structure_solution 'SHELXT 2014/5 (Sheldrick, 2014)'
_diffrn_ambient_temperature 100
_diffrn_measured_fraction_theta_full 1.000
_diffrn_measured_fraction_theta_max 0.998
_diffrn_measurement_device_type 'Bruker D8 venture'
_diffrn_measurement_method '\f and \w scans'
_diffrn_radiation_type MoK\a
_diffrn_radiation_wavelength 0.71073
_diffrn_reflns_av_R_equivalents 0.0348
_diffrn_reflns_av_unetI/netI 0.0108
_diffrn_reflns_Laue_measured_fraction_full 1.000
_diffrn_reflns_Laue_measured_fraction_max 0.998
_diffrn_reflns_limit_h_max 15
_diffrn_reflns_limit_h_min -15
_diffrn_reflns_limit_k_max 25
_diffrn_reflns_limit_k_min -25
_diffrn_reflns_limit_l_max 27
_diffrn_reflns_limit_l_min -27
_diffrn_reflns_number 233627
_diffrn_reflns_point_group_measured_fraction_full 1.000
_diffrn_reflns_point_group_measured_fraction_max 0.998
_diffrn_reflns_theta_full 25.242
_diffrn_reflns_theta_max 30.627
_diffrn_reflns_theta_min 2.066
_diffrn_source_current 1.0
_diffrn_source_power 0.05
_diffrn_source_voltage 50.0
_diffrn_standards_number 0
_exptl_absorpt_coefficient_mu 0.807
_exptl_absorpt_correction_T_max 0.7461
_exptl_absorpt_correction_T_min 0.6597
_exptl_absorpt_correction_type multi-scan
_exptl_absorpt_process_details
;
SADABS-2016/2 (Bruker,2016/2) was used for absorption correction.
wR2(int) was 0.1486 before and 0.0687 after correction.
The Ratio of minimum to maximum transmission is 0.8842.
The \l/2 correction factor is Not present.
;
_exptl_crystal_colour yellow
_exptl_crystal_colour_primary yellow
_exptl_crystal_density_diffrn 1.247
_exptl_crystal_description rhombic
_exptl_crystal_F_000 1416
_exptl_crystal_recrystallization_method 'Re-crystallisation from solvent'
_exptl_crystal_size_max 0.49
_exptl_crystal_size_mid 0.262
_exptl_crystal_size_min 0.075
_refine_diff_density_max 0.447
_refine_diff_density_min -0.444
_refine_diff_density_rms 0.051
_refine_ls_extinction_method none
_refine_ls_goodness_of_fit_ref 1.080
_refine_ls_hydrogen_treatment constr
_refine_ls_matrix_type full
_refine_ls_number_parameters 399
_refine_ls_number_reflns 11018
_refine_ls_number_restraints 0
_refine_ls_restrained_S_all 1.080
_refine_ls_R_factor_all 0.0205
_refine_ls_R_factor_gt 0.0178
_refine_ls_shift/su_max 0.004
_refine_ls_shift/su_mean 0.000
_refine_ls_structure_factor_coef Fsqd
_refine_ls_weighting_details 'w=1/[\s^2^(Fo^2^)+(0.0214P)^2^+1.4195P] where P=(Fo^2^+2Fc^2^)/3'
_refine_ls_weighting_scheme calc
_refine_ls_wR_factor_gt 0.0459
_refine_ls_wR_factor_ref 0.0472
_reflns_Friedel_coverage 0.000
_reflns_number_gt 10242
_reflns_number_total 11018
_reflns_threshold_expression 'I > 2\s(I)'
_cod_data_source_file d4dt03514c2.cif
_cod_data_source_block p21_n
_cod_depositor_comments 'Adding full bibliography for 7718121--7718126.cif.'
_cod_original_cell_volume 3578.7(7)
_cod_database_code 7718125
_shelx_shelxl_version_number 2018/3
_shelx_space_group_comment
;
The symmetry employed for this shelxl refinement is uniquely defined
by the following loop, which should always be used as a source of
symmetry information in preference to the above space-group names.
They are only intended as comments.
;
_shelx_estimated_absorpt_t_max 0.942
_shelx_estimated_absorpt_t_min 0.693
_olex2_refinement_description
;
1. Fixed Uiso
 At 1.2 times of:
  All C(H) groups
 At 1.5 times of:
  All C(H,H,H) groups
2. Others
 Sof(C11A)=Sof(H11D)=Sof(H11E)=Sof(H11F)=Sof(C12A)=Sof(H12D)=Sof(H12E)=
 Sof(H12F)=Sof(C10A)=Sof(H10D)=Sof(H10E)=Sof(H10F)=1-FVAR(1)
 Sof(C10)=Sof(H10A)=Sof(H10B)=Sof(H10C)=Sof(C12)=Sof(H12A)=Sof(H12B)=Sof(H12C)=
 Sof(C11)=Sof(H11A)=Sof(H11B)=Sof(H11C)=FVAR(1)
3.a Ternary CH refined with riding coordinates:
 C23(H23), C22(H22)
3.b Aromatic/amide H refined with riding coordinates:
 C7(H7), C5(H5), C3(H3), C20(H20), C19(H19), C18(H18)
3.c Idealised Me refined as rotating group:
 C13(H13A,H13B,H13C), C14(H14A,H14B,H14C), C15(H15A,H15B,H15C), C28(H28A,H28B,
 H28C), C29(H29A,H29B,H29C), C30(H30A,H30B,H30C), C26(H26A,H26B,H26C), C27(H27A,
 H27B,H27C), C25(H25A,H25B,H25C), C31(H31A,H31B,H31C), C32(H32A,H32B,H32C),
 C24(H24A,H24B,H24C), C33(H33A,H33B,H33C), C10(H10A,H10B,H10C), C12(H12A,H12B,
 H12C), C11(H11A,H11B,H11C), C11A(H11D,H11E,H11F), C12A(H12D,H12E,H12F),
 C10A(H10D,H10E,H10F)
;
_olex2_submission_special_instructions 'No special instructions were received'

loop_
_space_group_symop_operation_xyz
'x, y, z'
'-x+1/2, y+1/2, -z+1/2'
'-x, -y, -z'
'x-1/2, -y-1/2, z-1/2'

loop_
_atom_site_label
_atom_site_type_symbol
_atom_site_fract_x
_atom_site_fract_y
_atom_site_fract_z
_atom_site_U_iso_or_equiv
_atom_site_adp_type
_atom_site_occupancy
_atom_site_site_symmetry_order
_atom_site_calc_flag
_atom_site_refinement_flags_posn
_atom_site_refinement_flags_adp
_atom_site_refinement_flags_occupancy
_atom_site_disorder_assembly
_atom_site_disorder_group
Sn1 Sn 0.51293(2) 0.45069(2) 0.30476(2) 0.01413(2) Uani 1 1 d . . . . .
Si1 Si 0.66362(3) 0.56459(2) 0.20344(2) 0.01634(5) Uani 1 1 d . . . . .
Si2 Si 0.63032(3) 0.40227(2) 0.16666(2) 0.02178(6) Uani 1 1 d . . . . .
O1 O 0.50268(7) 0.55805(4) 0.34201(4) 0.01770(14) Uani 1 1 d . . . . .
N1 N 0.29813(8) 0.47703(4) 0.25819(4) 0.01352(14) Uani 1 1 d . . . . .
N2 N 0.59536(8) 0.47894(5) 0.21527(4) 0.01637(15) Uani 1 1 d . . . . .
C2 C 0.28335(9) 0.56219(5) 0.35780(5) 0.01283(15) Uani 1 1 d . . . . .
C7 C 0.23437(9) 0.52012(5) 0.29356(5) 0.01396(16) Uani 1 1 d . . . . .
H7 H 0.145749 0.524961 0.275755 0.017 Uiso 1 1 calc R U . . .
C4 C 0.22420(9) 0.62775(5) 0.45995(5) 0.01458(16) Uani 1 1 d . . . . .
C5 C 0.35419(9) 0.64449(5) 0.48035(5) 0.01389(16) Uani 1 1 d . . . . .
H5 H 0.378619 0.672066 0.523154 0.017 Uiso 1 1 calc R U . . .
C3 C 0.19089(9) 0.58777(5) 0.39755(5) 0.01538(17) Uani 1 1 d . . . . .
H3 H 0.103390 0.577197 0.380949 0.018 Uiso 1 1 calc R U . . .
C1 C 0.41435(9) 0.57961(5) 0.37978(5) 0.01222(15) Uani 1 1 d . . . . .
C9 C 0.58919(9) 0.64570(5) 0.46770(5) 0.01427(16) Uani 1 1 d . . . . .
C6 C 0.44961(9) 0.62354(5) 0.44230(5) 0.01211(15) Uani 1 1 d . . . . .
C21 C 0.20186(10) 0.48189(6) 0.13064(5) 0.01720(17) Uani 1 1 d . . . . .
C13 C 0.60435(10) 0.69486(6) 0.53467(6) 0.0227(2) Uani 1 1 d . . . . .
H13A H 0.553778 0.740155 0.524096 0.034 Uiso 1 1 calc R U . . .
H13B H 0.694487 0.707951 0.549038 0.034 Uiso 1 1 calc R U . . .
H13C H 0.574467 0.667870 0.573659 0.034 Uiso 1 1 calc R U . . .
C14 C 0.67092(10) 0.57588(6) 0.48686(6) 0.0233(2) Uani 1 1 d . . . . .
H14A H 0.635043 0.546707 0.522417 0.035 Uiso 1 1 calc R U . . .
H14B H 0.758504 0.590494 0.506668 0.035 Uiso 1 1 calc R U . . .
H14C H 0.671281 0.545973 0.443703 0.035 Uiso 1 1 calc R U . . .
C15 C 0.63874(10) 0.69102(6) 0.40916(6) 0.02006(19) Uani 1 1 d . . . . .
H15A H 0.636763 0.660299 0.366316 0.030 Uiso 1 1 calc R U . . .
H15B H 0.726600 0.706954 0.426547 0.030 Uiso 1 1 calc R U . . .
H15C H 0.584429 0.734687 0.397316 0.030 Uiso 1 1 calc R U . . .
C8 C 0.12670(10) 0.65180(6) 0.50654(6) 0.02054(19) Uani 1 1 d . . . . .
C16 C 0.23525(9) 0.44111(5) 0.19403(5) 0.01465(16) Uani 1 1 d . . . . .
C28 C 0.55365(11) 0.64488(6) 0.20687(6) 0.0250(2) Uani 1 1 d . . . . .
H28A H 0.487251 0.644375 0.164293 0.037 Uiso 1 1 calc R U . . .
H28B H 0.602138 0.691243 0.208230 0.037 Uiso 1 1 calc R U . . .
H28C H 0.513889 0.641155 0.249885 0.037 Uiso 1 1 calc R U . . .
C17 C 0.21581(10) 0.36393(6) 0.19605(6) 0.01920(18) Uani 1 1 d . . . . .
C23 C 0.20919(11) 0.56584(6) 0.12758(5) 0.01955(19) Uani 1 1 d . . . . .
H23 H 0.261508 0.583610 0.173208 0.023 Uiso 1 1 calc R U . . .
C22 C 0.23329(11) 0.32269(6) 0.26695(6) 0.0237(2) Uani 1 1 d . . . . .
H22 H 0.308972 0.344461 0.298562 0.028 Uiso 1 1 calc R U . . .
C20 C 0.15404(12) 0.44282(7) 0.06809(6) 0.0250(2) Uani 1 1 d . . . . .
H20 H 0.130865 0.469237 0.024497 0.030 Uiso 1 1 calc R U . . .
C29 C 0.80948(11) 0.57679(7) 0.27364(7) 0.0283(2) Uani 1 1 d . . . . .
H29A H 0.785278 0.573463 0.321277 0.043 Uiso 1 1 calc R U . . .
H29B H 0.847609 0.625447 0.267883 0.043 Uiso 1 1 calc R U . . .
H29C H 0.871549 0.537823 0.268348 0.043 Uiso 1 1 calc R U . . .
C30 C 0.71486(13) 0.57444(8) 0.11359(7) 0.0308(3) Uani 1 1 d . . . . .
H30A H 0.773104 0.533906 0.106720 0.046 Uiso 1 1 calc R U . . .
H30B H 0.758550 0.622025 0.111274 0.046 Uiso 1 1 calc R U . . .
H30C H 0.639669 0.572517 0.075916 0.046 Uiso 1 1 calc R U . . .
C26 C 0.07398(12) 0.59835(7) 0.12252(7) 0.0285(2) Uani 1 1 d . . . . .
H26A H 0.078007 0.652504 0.119169 0.043 Uiso 1 1 calc R U . . .
H26B H 0.038552 0.584561 0.165292 0.043 Uiso 1 1 calc R U . . .
H26C H 0.019313 0.578692 0.079893 0.043 Uiso 1 1 calc R U . . .
C27 C 0.27217(15) 0.59306(8) 0.06546(7) 0.0341(3) Uani 1 1 d . . . . .
H27A H 0.217291 0.581169 0.020049 0.051 Uiso 1 1 calc R U . . .
H27B H 0.355060 0.568624 0.067285 0.051 Uiso 1 1 calc R U . . .
H27C H 0.284574 0.646856 0.069190 0.051 Uiso 1 1 calc R U . . .
C19 C 0.13985(13) 0.36674(7) 0.06839(6) 0.0300(2) Uani 1 1 d . . . . .
H19 H 0.110073 0.341135 0.025021 0.036 Uiso 1 1 calc R U . . .
C18 C 0.16906(12) 0.32776(6) 0.13199(7) 0.0274(2) Uani 1 1 d . . . . .
H18 H 0.157071 0.275552 0.131987 0.033 Uiso 1 1 calc R U . . .
C25 C 0.11652(12) 0.33470(7) 0.30329(7) 0.0302(2) Uani 1 1 d . . . . .
H25A H 0.105028 0.387877 0.310786 0.045 Uiso 1 1 calc R U . . .
H25B H 0.129247 0.309109 0.349557 0.045 Uiso 1 1 calc R U . . .
H25C H 0.040497 0.314811 0.272803 0.045 Uiso 1 1 calc R U . . .
C31 C 0.80513(14) 0.39198(9) 0.16460(9) 0.0418(3) Uani 1 1 d . . . . .
H31A H 0.834367 0.433594 0.138224 0.063 Uiso 1 1 calc R U . . .
H31B H 0.820302 0.345326 0.140828 0.063 Uiso 1 1 calc R U . . .
H31C H 0.852211 0.391629 0.213653 0.063 Uiso 1 1 calc R U . . .
C32 C 0.53694(14) 0.40439(8) 0.07433(7) 0.0342(3) Uani 1 1 d . . . . .
H32A H 0.445558 0.402129 0.076737 0.051 Uiso 1 1 calc R U . . .
H32B H 0.560600 0.361777 0.047201 0.051 Uiso 1 1 calc R U . . .
H32C H 0.555562 0.450381 0.050491 0.051 Uiso 1 1 calc R U . . .
C24 C 0.25716(14) 0.23983(7) 0.26028(9) 0.0380(3) Uani 1 1 d . . . . .
H24A H 0.182028 0.216583 0.231882 0.057 Uiso 1 1 calc R U . . .
H24B H 0.273287 0.217449 0.308066 0.057 Uiso 1 1 calc R U . . .
H24C H 0.331516 0.232186 0.236618 0.057 Uiso 1 1 calc R U . . .
C33 C 0.58416(19) 0.31368(7) 0.20764(9) 0.0459(4) Uani 1 1 d . . . . .
H33A H 0.629365 0.309902 0.256973 0.069 Uiso 1 1 calc R U . . .
H33B H 0.607142 0.271461 0.179774 0.069 Uiso 1 1 calc R U . . .
H33C H 0.491877 0.313403 0.207582 0.069 Uiso 1 1 calc R U . . .
C10 C -0.0073(3) 0.6527(2) 0.46587(17) 0.0325(7) Uani 0.584(6) 1 d . . P A 1
H10A H -0.064767 0.673769 0.496089 0.049 Uiso 0.584(6) 1 calc R U P A 1
H10B H -0.034017 0.601941 0.452328 0.049 Uiso 0.584(6) 1 calc R U P A 1
H10C H -0.010407 0.682977 0.422653 0.049 Uiso 0.584(6) 1 calc R U P A 1
C12 C 0.1562(3) 0.73494(19) 0.5311(3) 0.0510(11) Uani 0.584(6) 1 d . . P A 1
H12A H 0.091920 0.751987 0.559044 0.076 Uiso 0.584(6) 1 calc R U P A 1
H12B H 0.153940 0.766557 0.488830 0.076 Uiso 0.584(6) 1 calc R U P A 1
H12C H 0.241053 0.737663 0.560600 0.076 Uiso 0.584(6) 1 calc R U P A 1
C11 C 0.1393(3) 0.6040(2) 0.57094(16) 0.0450(10) Uani 0.584(6) 1 d . . P A 1
H11A H 0.226527 0.607430 0.597399 0.067 Uiso 0.584(6) 1 calc R U P A 1
H11B H 0.120748 0.552453 0.556377 0.067 Uiso 0.584(6) 1 calc R U P A 1
H11C H 0.078911 0.620427 0.601642 0.067 Uiso 0.584(6) 1 calc R U P A 1
C11A C 0.0749(5) 0.5775(2) 0.5394(3) 0.0401(12) Uani 0.416(6) 1 d . . P A 2
H11D H 0.145640 0.552536 0.570087 0.060 Uiso 0.416(6) 1 calc R U P A 2
H11E H 0.038846 0.544193 0.500328 0.060 Uiso 0.416(6) 1 calc R U P A 2
H11F H 0.008765 0.590443 0.567700 0.060 Uiso 0.416(6) 1 calc R U P A 2
C12A C 0.1773(3) 0.6995(3) 0.5683(2) 0.0411(13) Uani 0.416(6) 1 d . . P A 2
H12D H 0.108792 0.710999 0.595439 0.062 Uiso 0.416(6) 1 calc R U P A 2
H12E H 0.210281 0.745686 0.551004 0.062 Uiso 0.416(6) 1 calc R U P A 2
H12F H 0.246331 0.673519 0.599275 0.062 Uiso 0.416(6) 1 calc R U P A 2
C10A C 0.0117(5) 0.6869(3) 0.4610(2) 0.0364(10) Uani 0.416(6) 1 d . . P A 2
H10D H -0.049654 0.702111 0.491559 0.055 Uiso 0.416(6) 1 calc R U P A 2
H10E H -0.028471 0.650878 0.425542 0.055 Uiso 0.416(6) 1 calc R U P A 2
H10F H 0.038863 0.730386 0.436371 0.055 Uiso 0.416(6) 1 calc R U P A 2

loop_
_atom_site_aniso_label
_atom_site_aniso_U_11
_atom_site_aniso_U_22
_atom_site_aniso_U_33
_atom_site_aniso_U_23
_atom_site_aniso_U_13
_atom_site_aniso_U_12
Sn1 0.01388(3) 0.01569(3) 0.01267(3) 0.00110(2) 0.00177(2) -0.00004(2)
Si1 0.01558(12) 0.01760(12) 0.01657(12) 0.00020(9) 0.00480(9) 0.00003(9)
Si2 0.02574(15) 0.02010(13) 0.02056(13) -0.00641(10) 0.00695(11) 0.00168(11)
O1 0.0156(3) 0.0210(3) 0.0183(3) -0.0070(3) 0.0078(3) -0.0051(3)
N1 0.0160(4) 0.0133(3) 0.0105(3) -0.0004(3) 0.0001(3) -0.0027(3)
N2 0.0187(4) 0.0163(4) 0.0152(4) -0.0018(3) 0.0059(3) 0.0004(3)
C2 0.0131(4) 0.0140(4) 0.0109(4) -0.0006(3) 0.0007(3) -0.0010(3)
C7 0.0140(4) 0.0153(4) 0.0118(4) 0.0005(3) -0.0001(3) -0.0019(3)
C4 0.0133(4) 0.0157(4) 0.0149(4) -0.0011(3) 0.0027(3) 0.0013(3)
C5 0.0150(4) 0.0144(4) 0.0121(4) -0.0014(3) 0.0017(3) -0.0001(3)
C3 0.0117(4) 0.0181(4) 0.0159(4) -0.0018(3) 0.0007(3) -0.0002(3)
C1 0.0131(4) 0.0128(4) 0.0112(4) 0.0006(3) 0.0031(3) -0.0016(3)
C9 0.0128(4) 0.0146(4) 0.0149(4) -0.0006(3) 0.0007(3) -0.0024(3)
C6 0.0122(4) 0.0120(4) 0.0119(4) 0.0005(3) 0.0013(3) -0.0018(3)
C21 0.0198(4) 0.0183(4) 0.0129(4) -0.0017(3) 0.0007(3) -0.0027(3)
C13 0.0194(5) 0.0274(5) 0.0202(5) -0.0076(4) -0.0004(4) -0.0065(4)
C14 0.0170(5) 0.0201(5) 0.0304(5) 0.0027(4) -0.0028(4) 0.0008(4)
C15 0.0172(4) 0.0210(5) 0.0223(5) 0.0020(4) 0.0040(4) -0.0069(4)
C8 0.0159(4) 0.0264(5) 0.0200(4) -0.0054(4) 0.0050(3) 0.0040(4)
C16 0.0155(4) 0.0150(4) 0.0126(4) -0.0027(3) -0.0001(3) -0.0021(3)
C28 0.0271(5) 0.0200(5) 0.0286(5) 0.0044(4) 0.0068(4) 0.0052(4)
C17 0.0189(4) 0.0150(4) 0.0222(5) -0.0018(3) -0.0009(4) -0.0027(3)
C23 0.0245(5) 0.0185(4) 0.0143(4) 0.0021(3) -0.0008(4) -0.0029(4)
C22 0.0221(5) 0.0171(5) 0.0289(5) 0.0057(4) -0.0041(4) -0.0061(4)
C20 0.0308(6) 0.0287(5) 0.0136(4) -0.0038(4) -0.0020(4) -0.0049(4)
C29 0.0217(5) 0.0296(6) 0.0319(6) -0.0040(5) -0.0010(4) -0.0028(4)
C30 0.0345(6) 0.0358(6) 0.0257(5) 0.0019(5) 0.0155(5) -0.0050(5)
C26 0.0273(6) 0.0247(5) 0.0301(6) 0.0015(4) -0.0051(4) 0.0027(4)
C27 0.0474(8) 0.0341(6) 0.0218(5) 0.0059(5) 0.0088(5) -0.0105(6)
C19 0.0367(6) 0.0288(6) 0.0215(5) -0.0124(4) -0.0038(4) -0.0058(5)
C18 0.0310(6) 0.0179(5) 0.0305(6) -0.0087(4) -0.0034(5) -0.0045(4)
C25 0.0315(6) 0.0288(6) 0.0299(6) 0.0077(5) 0.0036(5) -0.0067(5)
C31 0.0321(7) 0.0401(7) 0.0540(9) -0.0137(6) 0.0091(6) 0.0153(6)
C32 0.0371(7) 0.0429(7) 0.0226(5) -0.0133(5) 0.0053(5) -0.0034(6)
C24 0.0339(7) 0.0184(5) 0.0604(9) 0.0116(5) 0.0037(6) -0.0021(5)
C33 0.0792(12) 0.0191(6) 0.0434(8) -0.0076(5) 0.0222(8) -0.0025(6)
C10 0.0145(10) 0.054(2) 0.0293(11) -0.0085(14) 0.0050(8) 0.0054(12)
C12 0.0330(14) 0.0385(16) 0.089(3) -0.0377(18) 0.0313(17) -0.0065(12)
C11 0.0384(16) 0.071(2) 0.0306(13) 0.0193(14) 0.0219(12) 0.0269(16)
C11A 0.048(3) 0.0331(17) 0.049(2) 0.0059(15) 0.036(2) 0.0085(16)
C12A 0.0233(15) 0.059(3) 0.043(2) -0.036(2) 0.0129(14) -0.0034(16)
C10A 0.0254(19) 0.049(3) 0.0353(18) -0.003(2) 0.0070(14) 0.0184(19)

loop_
_atom_type_symbol
_atom_type_description
_atom_type_scat_dispersion_real
_atom_type_scat_dispersion_imag
_atom_type_scat_source
C C 0.0033 0.0016 'International Tables Vol C Tables 4.2.6.8 and 6.1.1.4'
H H 0.0000 0.0000 'International Tables Vol C Tables 4.2.6.8 and 6.1.1.4'
N N 0.0061 0.0033 'International Tables Vol C Tables 4.2.6.8 and 6.1.1.4'
O O 0.0106 0.0060 'International Tables Vol C Tables 4.2.6.8 and 6.1.1.4'
Si Si 0.0817 0.0704 'International Tables Vol C Tables 4.2.6.8 and 6.1.1.4'
Sn Sn -0.6537 1.4246 'International Tables Vol C Tables 4.2.6.8 and 6.1.1.4'

loop_
_geom_angle_atom_site_label_1
_geom_angle_atom_site_label_2
_geom_angle_atom_site_label_3
_geom_angle
_geom_angle_site_symmetry_1
_geom_angle_site_symmetry_3
_geom_angle_publ_flag
O1 Sn1 N1 80.61(3) . . ?
O1 Sn1 N2 95.79(3) . . ?
N2 Sn1 N1 98.98(3) . . ?
N2 Si1 C28 114.10(5) . . ?
N2 Si1 C29 109.00(5) . . ?
N2 Si1 C30 112.98(5) . . ?
C28 Si1 C29 109.36(6) . . ?
C28 Si1 C30 103.56(6) . . ?
C30 Si1 C29 107.55(6) . . ?
N2 Si2 C31 112.94(6) . . ?
N2 Si2 C32 110.75(6) . . ?
N2 Si2 C33 111.45(5) . . ?
C31 Si2 C33 104.59(8) . . ?
C32 Si2 C31 111.00(7) . . ?
C32 Si2 C33 105.72(7) . . ?
C1 O1 Sn1 122.62(6) . . ?
C7 N1 Sn1 119.12(6) . . ?
C7 N1 C16 119.97(8) . . ?
C16 N1 Sn1 120.73(6) . . ?
Si1 N2 Sn1 124.04(4) . . ?
Si2 N2 Sn1 112.96(4) . . ?
Si2 N2 Si1 120.67(5) . . ?
C3 C2 C7 115.64(8) . . ?
C3 C2 C1 120.40(8) . . ?
C1 C2 C7 123.94(8) . . ?
N1 C7 C2 127.08(9) . . ?
N1 C7 H7 116.5 . . ?
C2 C7 H7 116.5 . . ?
C5 C4 C8 120.58(8) . . ?
C3 C4 C5 116.73(8) . . ?
C3 C4 C8 122.68(9) . . ?
C4 C5 H5 117.7 . . ?
C6 C5 C4 124.55(8) . . ?
C6 C5 H5 117.7 . . ?
C2 C3 H3 119.1 . . ?
C4 C3 C2 121.71(9) . . ?
C4 C3 H3 119.1 . . ?
O1 C1 C2 121.47(8) . . ?
O1 C1 C6 119.93(8) . . ?
C2 C1 C6 118.55(8) . . ?
C6 C9 C13 111.97(8) . . ?
C6 C9 C14 109.83(8) . . ?
C6 C9 C15 109.88(8) . . ?
C13 C9 C14 107.43(8) . . ?
C13 C9 C15 106.70(8) . . ?
C14 C9 C15 110.98(8) . . ?
C5 C6 C1 117.97(8) . . ?
C5 C6 C9 121.08(8) . . ?
C1 C6 C9 120.94(8) . . ?
C16 C21 C23 123.26(8) . . ?
C20 C21 C16 117.76(9) . . ?
C20 C21 C23 118.92(9) . . ?
C9 C13 H13A 109.5 . . ?
C9 C13 H13B 109.5 . . ?
C9 C13 H13C 109.5 . . ?
H13A C13 H13B 109.5 . . ?
H13A C13 H13C 109.5 . . ?
H13B C13 H13C 109.5 . . ?
C9 C14 H14A 109.5 . . ?
C9 C14 H14B 109.5 . . ?
C9 C14 H14C 109.5 . . ?
H14A C14 H14B 109.5 . . ?
H14A C14 H14C 109.5 . . ?
H14B C14 H14C 109.5 . . ?
C9 C15 H15A 109.5 . . ?
C9 C15 H15B 109.5 . . ?
C9 C15 H15C 109.5 . . ?
H15A C15 H15B 109.5 . . ?
H15A C15 H15C 109.5 . . ?
H15B C15 H15C 109.5 . . ?
C4 C8 C12 108.50(13) . . ?
C4 C8 C11A 107.05(13) . . ?
C10 C8 C4 112.40(13) . . ?
C10 C8 C12 105.37(19) . . ?
C11 C8 C4 109.40(12) . . ?
C11 C8 C10 112.19(19) . . ?
C11 C8 C12 108.8(2) . . ?
C12A C8 C4 115.38(15) . . ?
C12A C8 C11A 106.3(3) . . ?
C12A C8 C10A 111.2(3) . . ?
C10A C8 C4 110.42(19) . . ?
C10A C8 C11A 105.9(3) . . ?
C21 C16 N1 120.20(8) . . ?
C21 C16 C17 121.59(9) . . ?
C17 C16 N1 118.10(8) . . ?
Si1 C28 H28A 109.5 . . ?
Si1 C28 H28B 109.5 . . ?
Si1 C28 H28C 109.5 . . ?
H28A C28 H28B 109.5 . . ?
H28A C28 H28C 109.5 . . ?
H28B C28 H28C 109.5 . . ?
C16 C17 C22 120.70(9) . . ?
C18 C17 C16 118.12(10) . . ?
C18 C17 C22 120.93(10) . . ?
C21 C23 H23 108.1 . . ?
C21 C23 C26 109.21(9) . . ?
C21 C23 C27 112.44(10) . . ?
C26 C23 H23 108.1 . . ?
C27 C23 H23 108.1 . . ?
C27 C23 C26 110.62(10) . . ?
C17 C22 H22 107.8 . . ?
C17 C22 C25 109.78(9) . . ?
C17 C22 C24 113.85(11) . . ?
C25 C22 H22 107.8 . . ?
C24 C22 H22 107.8 . . ?
C24 C22 C25 109.53(10) . . ?
C21 C20 H20 119.3 . . ?
C19 C20 C21 121.43(10) . . ?
C19 C20 H20 119.3 . . ?
Si1 C29 H29A 109.5 . . ?
Si1 C29 H29B 109.5 . . ?
Si1 C29 H29C 109.5 . . ?
H29A C29 H29B 109.5 . . ?
H29A C29 H29C 109.5 . . ?
H29B C29 H29C 109.5 . . ?
Si1 C30 H30A 109.5 . . ?
Si1 C30 H30B 109.5 . . ?
Si1 C30 H30C 109.5 . . ?
H30A C30 H30B 109.5 . . ?
H30A C30 H30C 109.5 . . ?
H30B C30 H30C 109.5 . . ?
C23 C26 H26A 109.5 . . ?
C23 C26 H26B 109.5 . . ?
C23 C26 H26C 109.5 . . ?
H26A C26 H26B 109.5 . . ?
H26A C26 H26C 109.5 . . ?
H26B C26 H26C 109.5 . . ?
C23 C27 H27A 109.5 . . ?
C23 C27 H27B 109.5 . . ?
C23 C27 H27C 109.5 . . ?
H27A C27 H27B 109.5 . . ?
H27A C27 H27C 109.5 . . ?
H27B C27 H27C 109.5 . . ?
C20 C19 H19 120.0 . . ?
C20 C19 C18 119.94(10) . . ?
C18 C19 H19 120.0 . . ?
C17 C18 H18 119.5 . . ?
C19 C18 C17 121.05(10) . . ?
C19 C18 H18 119.5 . . ?
C22 C25 H25A 109.5 . . ?
C22 C25 H25B 109.5 . . ?
C22 C25 H25C 109.5 . . ?
H25A C25 H25B 109.5 . . ?
H25A C25 H25C 109.5 . . ?
H25B C25 H25C 109.5 . . ?
Si2 C31 H31A 109.5 . . ?
Si2 C31 H31B 109.5 . . ?
Si2 C31 H31C 109.5 . . ?
H31A C31 H31B 109.5 . . ?
H31A C31 H31C 109.5 . . ?
H31B C31 H31C 109.5 . . ?
Si2 C32 H32A 109.5 . . ?
Si2 C32 H32B 109.5 . . ?
Si2 C32 H32C 109.5 . . ?
H32A C32 H32B 109.5 . . ?
H32A C32 H32C 109.5 . . ?
H32B C32 H32C 109.5 . . ?
C22 C24 H24A 109.5 . . ?
C22 C24 H24B 109.5 . . ?
C22 C24 H24C 109.5 . . ?
H24A C24 H24B 109.5 . . ?
H24A C24 H24C 109.5 . . ?
H24B C24 H24C 109.5 . . ?
Si2 C33 H33A 109.5 . . ?
Si2 C33 H33B 109.5 . . ?
Si2 C33 H33C 109.5 . . ?
H33A C33 H33B 109.5 . . ?
H33A C33 H33C 109.5 . . ?
H33B C33 H33C 109.5 . . ?
C8 C10 H10A 109.5 . . ?
C8 C10 H10B 109.5 . . ?
C8 C10 H10C 109.5 . . ?
H10A C10 H10B 109.5 . . ?
H10A C10 H10C 109.5 . . ?
H10B C10 H10C 109.5 . . ?
C8 C12 H12A 109.5 . . ?
C8 C12 H12B 109.5 . . ?
C8 C12 H12C 109.5 . . ?
H12A C12 H12B 109.5 . . ?
H12A C12 H12C 109.5 . . ?
H12B C12 H12C 109.5 . . ?
C8 C11 H11A 109.5 . . ?
C8 C11 H11B 109.5 . . ?
C8 C11 H11C 109.5 . . ?
H11A C11 H11B 109.5 . . ?
H11A C11 H11C 109.5 . . ?
H11B C11 H11C 109.5 . . ?
C8 C11A H11D 109.5 . . ?
C8 C11A H11E 109.5 . . ?
C8 C11A H11F 109.5 . . ?
H11D C11A H11E 109.5 . . ?
H11D C11A H11F 109.5 . . ?
H11E C11A H11F 109.5 . . ?
C8 C12A H12D 109.5 . . ?
C8 C12A H12E 109.5 . . ?
C8 C12A H12F 109.5 . . ?
H12D C12A H12E 109.5 . . ?
H12D C12A H12F 109.5 . . ?
H12E C12A H12F 109.5 . . ?
C8 C10A H10D 109.5 . . ?
C8 C10A H10E 109.5 . . ?
C8 C10A H10F 109.5 . . ?
H10D C10A H10E 109.5 . . ?
H10D C10A H10F 109.5 . . ?
H10E C10A H10F 109.5 . . ?

loop_
_geom_bond_atom_site_label_1
_geom_bond_atom_site_label_2
_geom_bond_distance
_geom_bond_site_symmetry_2
_geom_bond_publ_flag
Sn1 O1 2.0698(7) . ?
Sn1 N1 2.3547(9) . ?
Sn1 N2 2.0951(8) . ?
Si1 N2 1.7364(9) . ?
Si1 C28 1.8681(11) . ?
Si1 C29 1.8808(12) . ?
Si1 C30 1.8790(12) . ?
Si2 N2 1.7351(9) . ?
Si2 C31 1.8728(15) . ?
Si2 C32 1.8634(13) . ?
Si2 C33 1.8764(15) . ?
O1 C1 1.3283(11) . ?
N1 C7 1.2889(12) . ?
N1 C16 1.4406(12) . ?
C2 C7 1.4554(12) . ?
C2 C3 1.4100(13) . ?
C2 C1 1.4201(13) . ?
C7 H7 0.9500 . ?
C4 C5 1.4039(13) . ?
C4 C3 1.3800(13) . ?
C4 C8 1.5300(13) . ?
C5 H5 0.9500 . ?
C5 C6 1.3894(12) . ?
C3 H3 0.9500 . ?
C1 C6 1.4228(12) . ?
C9 C6 1.5341(13) . ?
C9 C13 1.5343(14) . ?
C9 C14 1.5384(14) . ?
C9 C15 1.5387(14) . ?
C21 C16 1.4029(13) . ?
C21 C23 1.5175(14) . ?
C21 C20 1.3999(14) . ?
C13 H13A 0.9800 . ?
C13 H13B 0.9800 . ?
C13 H13C 0.9800 . ?
C14 H14A 0.9800 . ?
C14 H14B 0.9800 . ?
C14 H14C 0.9800 . ?
C15 H15A 0.9800 . ?
C15 H15B 0.9800 . ?
C15 H15C 0.9800 . ?
C8 C10 1.502(3) . ?
C8 C12 1.586(3) . ?
C8 C11 1.482(3) . ?
C8 C11A 1.613(4) . ?
C8 C12A 1.480(3) . ?
C8 C10A 1.513(4) . ?
C16 C17 1.4085(13) . ?
C28 H28A 0.9800 . ?
C28 H28B 0.9800 . ?
C28 H28C 0.9800 . ?
C17 C22 1.5197(15) . ?
C17 C18 1.3949(14) . ?
C23 H23 1.0000 . ?
C23 C26 1.5394(16) . ?
C23 C27 1.5274(16) . ?
C22 H22 1.0000 . ?
C22 C25 1.5299(18) . ?
C22 C24 1.5245(17) . ?
C20 H20 0.9500 . ?
C20 C19 1.3805(17) . ?
C29 H29A 0.9800 . ?
C29 H29B 0.9800 . ?
C29 H29C 0.9800 . ?
C30 H30A 0.9800 . ?
C30 H30B 0.9800 . ?
C30 H30C 0.9800 . ?
C26 H26A 0.9800 . ?
C26 H26B 0.9800 . ?
C26 H26C 0.9800 . ?
C27 H27A 0.9800 . ?
C27 H27B 0.9800 . ?
C27 H27C 0.9800 . ?
C19 H19 0.9500 . ?
C19 C18 1.3851(18) . ?
C18 H18 0.9500 . ?
C25 H25A 0.9800 . ?
C25 H25B 0.9800 . ?
C25 H25C 0.9800 . ?
C31 H31A 0.9800 . ?
C31 H31B 0.9800 . ?
C31 H31C 0.9800 . ?
C32 H32A 0.9800 . ?
C32 H32B 0.9800 . ?
C32 H32C 0.9800 . ?
C24 H24A 0.9800 . ?
C24 H24B 0.9800 . ?
C24 H24C 0.9800 . ?
C33 H33A 0.9800 . ?
C33 H33B 0.9800 . ?
C33 H33C 0.9800 . ?
C10 H10A 0.9800 . ?
C10 H10B 0.9800 . ?
C10 H10C 0.9800 . ?
C12 H12A 0.9800 . ?
C12 H12B 0.9800 . ?
C12 H12C 0.9800 . ?
C11 H11A 0.9800 . ?
C11 H11B 0.9800 . ?
C11 H11C 0.9800 . ?
C11A H11D 0.9800 . ?
C11A H11E 0.9800 . ?
C11A H11F 0.9800 . ?
C12A H12D 0.9800 . ?
C12A H12E 0.9800 . ?
C12A H12F 0.9800 . ?
C10A H10D 0.9800 . ?
C10A H10E 0.9800 . ?
C10A H10F 0.9800 . ?

loop_
_geom_torsion_atom_site_label_1
_geom_torsion_atom_site_label_2
_geom_torsion_atom_site_label_3
_geom_torsion_atom_site_label_4
_geom_torsion
_geom_torsion_site_symmetry_1
_geom_torsion_site_symmetry_2
_geom_torsion_site_symmetry_3
_geom_torsion_site_symmetry_4
_geom_torsion_publ_flag
Sn1 O1 C1 C2 -47.61(11) . . . . ?
Sn1 O1 C1 C6 134.79(7) . . . . ?
Sn1 N1 C7 C2 6.78(13) . . . . ?
Sn1 N1 C16 C21 -110.64(9) . . . . ?
Sn1 N1 C16 C17 65.63(11) . . . . ?
O1 C1 C6 C5 -179.66(8) . . . . ?
O1 C1 C6 C9 -0.88(13) . . . . ?
N1 C16 C17 C22 13.27(14) . . . . ?
N1 C16 C17 C18 -172.44(10) . . . . ?
C2 C1 C6 C5 2.67(13) . . . . ?
C2 C1 C6 C9 -178.55(8) . . . . ?
C7 N1 C16 C21 74.28(12) . . . . ?
C7 N1 C16 C17 -109.45(11) . . . . ?
C7 C2 C3 C4 179.39(9) . . . . ?
C7 C2 C1 O1 0.04(14) . . . . ?
C7 C2 C1 C6 177.67(8) . . . . ?
C4 C5 C6 C1 -2.56(14) . . . . ?
C4 C5 C6 C9 178.66(9) . . . . ?
C5 C4 C3 C2 2.65(14) . . . . ?
C5 C4 C8 C10 160.5(2) . . . . ?
C5 C4 C8 C12 44.4(2) . . . . ?
C5 C4 C8 C11 -74.2(2) . . . . ?
C5 C4 C8 C11A -111.8(2) . . . . ?
C5 C4 C8 C12A 6.3(3) . . . . ?
C5 C4 C8 C10A 133.4(3) . . . . ?
C3 C2 C7 N1 -162.49(9) . . . . ?
C3 C2 C1 O1 -177.93(9) . . . . ?
C3 C2 C1 C6 -0.30(13) . . . . ?
C3 C4 C5 C6 -0.10(14) . . . . ?
C3 C4 C8 C10 -20.9(2) . . . . ?
C3 C4 C8 C12 -137.1(2) . . . . ?
C3 C4 C8 C11 104.4(2) . . . . ?
C3 C4 C8 C11A 66.7(3) . . . . ?
C3 C4 C8 C12A -175.2(3) . . . . ?
C3 C4 C8 C10A -48.1(3) . . . . ?
C1 C2 C7 N1 19.45(15) . . . . ?
C1 C2 C3 C4 -2.48(14) . . . . ?
C21 C16 C17 C22 -170.52(10) . . . . ?
C21 C16 C17 C18 3.78(16) . . . . ?
C21 C20 C19 C18 2.2(2) . . . . ?
C13 C9 C6 C5 -3.00(12) . . . . ?
C13 C9 C6 C1 178.26(9) . . . . ?
C14 C9 C6 C5 116.27(10) . . . . ?
C14 C9 C6 C1 -62.47(11) . . . . ?
C15 C9 C6 C5 -121.38(10) . . . . ?
C15 C9 C6 C1 59.88(11) . . . . ?
C8 C4 C5 C6 178.53(9) . . . . ?
C8 C4 C3 C2 -175.96(9) . . . . ?
C16 N1 C7 C2 -178.06(9) . . . . ?
C16 C21 C23 C26 -102.73(12) . . . . ?
C16 C21 C23 C27 134.07(11) . . . . ?
C16 C21 C20 C19 0.07(18) . . . . ?
C16 C17 C22 C25 78.09(12) . . . . ?
C16 C17 C22 C24 -158.73(10) . . . . ?
C16 C17 C18 C19 -1.41(18) . . . . ?
C28 Si1 N2 Sn1 -56.71(7) . . . . ?
C28 Si1 N2 Si2 141.87(6) . . . . ?
C23 C21 C16 N1 -9.97(15) . . . . ?
C23 C21 C16 C17 173.89(10) . . . . ?
C23 C21 C20 C19 -177.07(11) . . . . ?
C22 C17 C18 C19 172.87(12) . . . . ?
C20 C21 C16 N1 173.02(10) . . . . ?
C20 C21 C16 C17 -3.11(15) . . . . ?
C20 C21 C23 C26 74.23(13) . . . . ?
C20 C21 C23 C27 -48.96(14) . . . . ?
C20 C19 C18 C17 -1.5(2) . . . . ?
C29 Si1 N2 Sn1 65.85(7) . . . . ?
C29 Si1 N2 Si2 -95.57(7) . . . . ?
C30 Si1 N2 Sn1 -174.65(6) . . . . ?
C30 Si1 N2 Si2 23.93(8) . . . . ?
C18 C17 C22 C25 -96.04(13) . . . . ?
C18 C17 C22 C24 27.14(15) . . . . ?
C31 Si2 N2 Sn1 -117.29(7) . . . . ?
C31 Si2 N2 Si1 46.05(9) . . . . ?
C32 Si2 N2 Sn1 117.50(6) . . . . ?
C32 Si2 N2 Si1 -79.16(8) . . . . ?
C33 Si2 N2 Sn1 0.10(8) . . . . ?
C33 Si2 N2 Si1 163.44(8) . . . . ?
